data_7211296
loop_
_publ_author_name
'Edkins, Robert M.'
'Probert, Michael R.'
'Fucke, Katharina'
'Robertson, Craig M.'
'Howard, Judith A. K.'
'Beeby, Andrew'

_publ_section_title
;
 The formation of peroxide degradation products of photochromic
 triphenylimidazolyl radical-dimers.
;
_journal_issue 20
_journal_name_full 'Physical chemistry chemical physics : PCCP'
_journal_page_first 7848
_journal_page_last 7853
_journal_paper_doi 10.1039/c3cp50757b
_journal_volume 15
_journal_year 2013
_chemical_formula_moiety 'C50 H46 N4'
_chemical_formula_sum 'C50 H46 N4'
_chemical_formula_weight 702.91
_chemical_name_systematic
;
?
;
_space_group_crystal_system triclinic
_space_group_IT_number 2
_space_group_name_Hall '-P 1'
_space_group_name_H-M_alt 'P -1'
_symmetry_space_group_name_Hall '-P 1'
_symmetry_space_group_name_H-M 'P -1'
_atom_sites_solution_hydrogens geom
_atom_sites_solution_primary direct
_atom_sites_solution_secondary difmap
_audit_creation_date 2012-09-19
_audit_creation_method
;
Olex2 1.1
(compiled Nov 1 2011 20:42:30, GUI svn.r3906)
;
_cell_angle_alpha 111.6050(4)
_cell_angle_beta 101.1490(4)
_cell_angle_gamma 98.8910(5)
_cell_formula_units_Z 2
_cell_length_a 12.1735(2)
_cell_length_b 12.2821(3)
_cell_length_c 15.1686(3)
_cell_measurement_reflns_used 9796
_cell_measurement_temperature 100.0
_cell_measurement_theta_max 68.97
_cell_measurement_theta_min 3.26
_cell_volume 2004.46(7)
_computing_cell_refinement 'SAINT v8.18C (Bruker, 2012)'
_computing_data_collection 'Proteum2 (Bruker, 2010)'
_computing_data_reduction 'SAINT v8.18C (Bruker, 2012)'
_computing_molecular_graphics
;
O. V. Dolomanov, L. J. Bourhis, R. J. Gildea, J. A. K. Howard and H. Puschmann,
OLEX2: a complete structure solution, refinement and analysis program.
J. Appl. Cryst. (2009). 42, 339-341.
;
_computing_publication_material
;
O. V. Dolomanov, L. J. Bourhis, R. J. Gildea, J. A. K. Howard and H. Puschmann,
OLEX2: a complete structure solution, refinement and analysis program.
J. Appl. Cryst. (2009). 42, 339-341.
;
_computing_structure_refinement
;
olex2.refine (L.J. Bourhis, O.V. Dolomanov, R.J. Gildea, J.A.K. Howard,
H. Puschmann, in preparation, 2011)
;
_computing_structure_solution
;
XS, G.M. Sheldrick, Acta Cryst.
(2008). A64, 112-122
;
_diffrn_ambient_temperature 373.15
_diffrn_detector 'CCD area detector'
_diffrn_detector_type 'Bruker Pt 135 CCD area detector'
_diffrn_measured_fraction_theta_full 0.894
_diffrn_measured_fraction_theta_max 0.894
_diffrn_measurement_device 'three-circle diffractometer'
_diffrn_measurement_device_type 'Bruker Pt 135 CCD area detector'
_diffrn_measurement_method '\f and \w scans'
_diffrn_radiation_collimation 'focused optics'
_diffrn_radiation_monochromator 'Bruker Helios multilayer optics'
_diffrn_radiation_probe x-ray
_diffrn_radiation_type CuK\a
_diffrn_radiation_wavelength 1.54188
_diffrn_radiation_xray_symbol K-L~3~
_diffrn_reflns_av_R_equivalents 0.0243
_diffrn_reflns_av_unetI/netI 0.0184
_diffrn_reflns_limit_h_max 13
_diffrn_reflns_limit_h_min -14
_diffrn_reflns_limit_k_max 13
_diffrn_reflns_limit_k_min -14
_diffrn_reflns_limit_l_max 18
_diffrn_reflns_limit_l_min -18
_diffrn_reflns_number 25172
_diffrn_reflns_theta_full 68.97
_diffrn_reflns_theta_max 68.97
_diffrn_reflns_theta_min 3.26
_diffrn_source 'Microstar rotating anode'
_diffrn_source_target Cu
_diffrn_source_type 'rotating anode'
_diffrn_standards_number 0
_exptl_absorpt_coefficient_mu 0.521
_exptl_absorpt_correction_T_max 0.7532
_exptl_absorpt_correction_T_min 0.6246
_exptl_absorpt_correction_type multi-scan
_exptl_absorpt_process_details
;
SADABS-2008/1 (Bruker,2008) was used for absorption correction.
wR2(int) was 0.0648 before and 0.0340 after correction.
The Ratio of minimum to maximum transmission is 0.8293.
The \l/2 correction factor is 0.0015.
;
_exptl_crystal_colour 'clear light yellow'
_exptl_crystal_colour_lustre clear
_exptl_crystal_colour_modifier light
_exptl_crystal_colour_primary yellow
_exptl_crystal_density_diffrn 1.165
_exptl_crystal_density_method 'not measured'
_exptl_crystal_description needle
_exptl_crystal_F_000 748
_exptl_crystal_size_max 0.18
_exptl_crystal_size_mid 0.11
_exptl_crystal_size_min 0.09
_refine_diff_density_max 0.181
_refine_diff_density_min -0.217
_refine_diff_density_rms 0.038
_refine_ls_extinction_method none
_refine_ls_goodness_of_fit_ref 1.036
_refine_ls_hydrogen_treatment constr
_refine_ls_matrix_type full
_refine_ls_number_parameters 493
_refine_ls_number_reflns 6673
_refine_ls_number_restraints 0
_refine_ls_restrained_S_all 1.036
_refine_ls_R_factor_all 0.0381
_refine_ls_R_factor_gt 0.0373
_refine_ls_shift/su_max 0.001
_refine_ls_shift/su_mean 0.000
_refine_ls_structure_factor_coef Fsqd
_refine_ls_weighting_details 'calc w=1/[\s^2^(Fo^2^)+(0.0456P)^2^+0.7679P] where P=(Fo^2^+2Fc^2^)/3'
_refine_ls_weighting_scheme calc
_refine_ls_wR_factor_gt 0.0937
_refine_ls_wR_factor_ref 0.0943
_reflns_number_gt 6470
_reflns_number_total 6673
_reflns_threshold_expression >2sigma(I)
_cod_data_source_file c3cp50757b.txt
_cod_data_source_block mike
_cod_database_code 7211296

loop_
_space_group_symop_id
_space_group_symop_operation_xyz
1 'x, y, z'
2 '-x, -y, -z'

loop_
_atom_site_label
_atom_site_type_symbol
_atom_site_fract_x
_atom_site_fract_y
_atom_site_fract_z
_atom_site_U_iso_or_equiv
_atom_site_adp_type
_atom_site_occupancy
_atom_site_symmetry_multiplicity
_atom_site_calc_flag
_atom_site_refinement_flags
N1 N 0.74346(8) -0.05202(9) 0.38631(7) 0.0212(2) Uani 1 1 d .
N3A N 0.98532(8) 0.21543(8) 0.37308(7) 0.0191(2) Uani 1 1 d .
N1A N 1.04828(8) 0.04628(9) 0.27859(7) 0.0209(2) Uani 1 1 d .
N3 N 0.86678(8) 0.01295(8) 0.31498(7) 0.0191(2) Uani 1 1 d .
C9 C 0.95668(10) 0.34542(10) 0.67900(8) 0.0209(2) Uani 1 1 d .
C21A C 1.26092(10) 0.34875(11) 0.55397(9) 0.0249(3) Uani 1 1 d .
H21A H 1.2842 0.2759 0.5450 0.030 Uiso 1 1 calc R
C9A C 0.75523(10) 0.13967(10) 0.03892(9) 0.0220(2) Uani 1 1 d .
C22 C 0.62337(10) -0.24411(10) 0.25119(9) 0.0215(2) Uani 1 1 d .
C11A C 0.78054(10) 0.14570(10) 0.20331(9) 0.0223(2) Uani 1 1 d .
H11A H 0.7530 0.1602 0.2601 0.027 Uiso 1 1 calc R
C6A C 0.88325(10) 0.11008(10) 0.20085(8) 0.0196(2) Uani 1 1 d .
C8 C 0.84590(10) 0.31848(11) 0.61691(9) 0.0231(3) Uani 1 1 d .
H8 H 0.7962 0.3697 0.6368 0.028 Uiso 1 1 calc R
C2 C 0.83077(10) 0.03560(10) 0.39968(8) 0.0196(2) Uani 1 1 d .
C7 C 0.80696(10) 0.21910(11) 0.52725(9) 0.0223(3) Uani 1 1 d .
H7 H 0.7308 0.2026 0.4872 0.027 Uiso 1 1 calc R
C4A C 1.09600(10) 0.23669(10) 0.40230(8) 0.0195(2) Uani 1 1 d .
C10 C 1.02619(10) 0.26721(11) 0.64671(9) 0.0219(2) Uani 1 1 d .
H10 H 1.1017 0.2824 0.6874 0.026 Uiso 1 1 calc R
C8A C 0.85865(10) 0.10449(10) 0.03802(9) 0.0228(3) Uani 1 1 d .
H8A H 0.8863 0.0899 -0.0187 0.027 Uiso 1 1 calc R
C11 C 0.98777(10) 0.16764(10) 0.55648(9) 0.0217(2) Uani 1 1 d .
H11 H 1.0371 0.1159 0.5366 0.026 Uiso 1 1 calc R
C5 C 0.72067(10) -0.13594(10) 0.28987(8) 0.0204(2) Uani 1 1 d .
C16A C 1.16674(10) 0.34924(10) 0.48502(8) 0.0204(2) Uani 1 1 d .
C27 C 0.53687(11) -0.24147(11) 0.29918(10) 0.0293(3) Uani 1 1 d .
H27 H 0.5438 -0.1725 0.3574 0.035 Uiso 1 1 calc R
C4 C 0.79539(10) -0.09800(10) 0.24415(8) 0.0196(2) Uani 1 1 d .
C15 C 1.12122(11) 0.47689(12) 0.83262(9) 0.0306(3) Uani 1 1 d .
H15A H 1.1310 0.4068 0.8469 0.046 Uiso 1 1 calc R
H15B H 1.1424 0.5494 0.8945 0.046 Uiso 1 1 calc R
H15C H 1.1711 0.4878 0.7914 0.046 Uiso 1 1 calc R
C5A C 1.13522(10) 0.12787(10) 0.34386(8) 0.0205(2) Uani 1 1 d .
C17A C 1.13350(10) 0.45704(11) 0.49940(9) 0.0228(3) Uani 1 1 d .
H17A H 1.0694 0.4579 0.4528 0.027 Uiso 1 1 calc R
C6 C 0.87816(10) 0.14289(10) 0.49495(8) 0.0200(2) Uani 1 1 d .
C21 C 0.70788(11) -0.16366(10) 0.06518(9) 0.0235(3) Uani 1 1 d .
H21 H 0.6429 -0.1353 0.0810 0.028 Uiso 1 1 calc R
C7A C 0.92251(10) 0.09011(10) 0.11782(9) 0.0215(2) Uani 1 1 d .
H7A H 0.9930 0.0666 0.1153 0.026 Uiso 1 1 calc R
C20A C 1.32026(11) 0.45449(12) 0.63539(9) 0.0285(3) Uani 1 1 d .
H20A H 1.3843 0.4541 0.6822 0.034 Uiso 1 1 calc R
C2A C 0.94687(10) 0.09502(10) 0.29119(8) 0.0194(2) Uani 1 1 d .
C19 C 0.80416(12) -0.25690(11) -0.05602(9) 0.0305(3) Uani 1 1 d .
H19 H 0.8058 -0.2916 -0.1229 0.037 Uiso 1 1 calc R
C17 C 0.89503(11) -0.19600(10) 0.11601(9) 0.0243(3) Uani 1 1 d .
H17 H 0.9585 -0.1903 0.1664 0.029 Uiso 1 1 calc R
C24 C 0.51731(11) -0.44618(11) 0.13348(9) 0.0272(3) Uani 1 1 d .
H24 H 0.5118 -0.5173 0.0774 0.033 Uiso 1 1 calc R
C18A C 1.19290(11) 0.56239(11) 0.58076(9) 0.0268(3) Uani 1 1 d .
H18A H 1.1698 0.6354 0.5901 0.032 Uiso 1 1 calc R
C16 C 0.80111(10) -0.15267(10) 0.14063(8) 0.0210(2) Uani 1 1 d .
C26A C 1.37874(12) -0.01412(13) 0.38799(10) 0.0317(3) Uani 1 1 d .
H26A H 1.3893 -0.0848 0.3968 0.038 Uiso 1 1 calc R
C12 C 0.99525(11) 0.45606(11) 0.77812(9) 0.0235(3) Uani 1 1 d .
C12A C 0.68164(11) 0.14994(12) -0.05088(9) 0.0274(3) Uani 1 1 d .
C10A C 0.71801(10) 0.16020(11) 0.12371(9) 0.0238(3) Uani 1 1 d .
H10A H 0.6481 0.1847 0.1269 0.029 Uiso 1 1 calc R
C18 C 0.89638(11) -0.24749(11) 0.01820(9) 0.0281(3) Uani 1 1 d .
H18 H 0.9610 -0.2765 0.0020 0.034 Uiso 1 1 calc R
C23 C 0.61325(11) -0.34907(11) 0.16791(9) 0.0234(3) Uani 1 1 d .
H23 H 0.6722 -0.3539 0.1348 0.028 Uiso 1 1 calc R
C19A C 1.28647(11) 0.56103(11) 0.64880(9) 0.0288(3) Uani 1 1 d .
H19A H 1.3275 0.6333 0.7048 0.035 Uiso 1 1 calc R
C22A C 1.25332(10) 0.10962(11) 0.35955(8) 0.0229(3) Uani 1 1 d .
C27A C 1.26922(11) 0.00522(12) 0.37078(9) 0.0267(3) Uani 1 1 d .
H27A H 1.2048 -0.0528 0.3666 0.032 Uiso 1 1 calc R
C13 C 0.91868(12) 0.43542(12) 0.84303(9) 0.0302(3) Uani 1 1 d .
H13A H 0.8380 0.4278 0.8113 0.045 Uiso 1 1 calc R
H13B H 0.9438 0.5041 0.9076 0.045 Uiso 1 1 calc R
H13C H 0.9255 0.3612 0.8515 0.045 Uiso 1 1 calc R
C20 C 0.70934(12) -0.21549(11) -0.03241(9) 0.0283(3) Uani 1 1 d .
H20 H 0.6455 -0.2227 -0.0832 0.034 Uiso 1 1 calc R
C14 C 0.98207(12) 0.57037(11) 0.76199(9) 0.0292(3) Uani 1 1 d .
H14A H 1.0308 0.5832 0.7205 0.044 Uiso 1 1 calc R
H14B H 1.0059 0.6403 0.8258 0.044 Uiso 1 1 calc R
H14C H 0.9011 0.5605 0.7294 0.044 Uiso 1 1 calc R
C23A C 1.34848(11) 0.19368(12) 0.36521(10) 0.0312(3) Uani 1 1 d .
H23A H 1.3385 0.2658 0.3586 0.037 Uiso 1 1 calc R
C25A C 1.47280(11) 0.06838(13) 0.39247(10) 0.0338(3) Uani 1 1 d .
H25A H 1.5477 0.0541 0.4037 0.041 Uiso 1 1 calc R
C25 C 0.43020(11) -0.44039(12) 0.17978(11) 0.0334(3) Uani 1 1 d .
H25 H 0.3637 -0.5060 0.1547 0.040 Uiso 1 1 calc R
C14A C 0.61482(12) 0.24716(14) -0.01950(10) 0.0355(3) Uani 1 1 d .
H14D H 0.5600 0.2240 0.0139 0.053 Uiso 1 1 calc R
H14E H 0.5726 0.2551 -0.0779 0.053 Uiso 1 1 calc R
H14F H 0.6691 0.3246 0.0255 0.053 Uiso 1 1 calc R
C15A C 0.75691(14) 0.18469(17) -0.11086(11) 0.0442(4) Uani 1 1 d .
H15D H 0.8166 0.2590 -0.0678 0.066 Uiso 1 1 calc R
H15E H 0.7087 0.1979 -0.1639 0.066 Uiso 1 1 calc R
H15F H 0.7936 0.1194 -0.1394 0.066 Uiso 1 1 calc R
C24A C 1.45753(12) 0.17230(13) 0.38050(11) 0.0367(3) Uani 1 1 d .
H24A H 1.5220 0.2289 0.3828 0.044 Uiso 1 1 calc R
C26 C 0.44050(12) -0.33782(12) 0.26344(12) 0.0374(3) Uani 1 1 d .
H26 H 0.3813 -0.3336 0.2964 0.045 Uiso 1 1 calc R
C13A C 0.59452(16) 0.02841(15) -0.11433(12) 0.0541(5) Uani 1 1 d .
H13D H 0.6359 -0.0339 -0.1390 0.081 Uiso 1 1 calc R
H13E H 0.5439 0.0345 -0.1701 0.081 Uiso 1 1 calc R
H13F H 0.5480 0.0067 -0.0745 0.081 Uiso 1 1 calc R

loop_
_atom_site_aniso_label
_atom_site_aniso_U_11
_atom_site_aniso_U_22
_atom_site_aniso_U_33
_atom_site_aniso_U_23
_atom_site_aniso_U_13
_atom_site_aniso_U_12
N1 0.0227(5) 0.0185(5) 0.0203(5) 0.0061(4) 0.0040(4) 0.0060(4)
N3A 0.0228(5) 0.0166(5) 0.0177(5) 0.0075(4) 0.0036(4) 0.0055(4)
N1A 0.0229(5) 0.0199(5) 0.0205(5) 0.0084(4) 0.0050(4) 0.0082(4)
N3 0.0214(5) 0.0152(5) 0.0189(5) 0.0058(4) 0.0038(4) 0.0052(4)
C9 0.0267(6) 0.0170(6) 0.0202(6) 0.0086(5) 0.0082(5) 0.0042(5)
C21A 0.0252(6) 0.0241(6) 0.0239(6) 0.0082(5) 0.0048(5) 0.0087(5)
C9A 0.0252(6) 0.0159(6) 0.0216(6) 0.0070(5) 0.0028(5) 0.0025(4)
C22 0.0211(6) 0.0184(6) 0.0239(6) 0.0093(5) 0.0015(5) 0.0064(5)
C11A 0.0264(6) 0.0205(6) 0.0194(6) 0.0067(5) 0.0065(5) 0.0077(5)
C6A 0.0213(6) 0.0134(5) 0.0203(6) 0.0051(4) 0.0025(5) 0.0027(4)
C8 0.0249(6) 0.0191(6) 0.0259(6) 0.0080(5) 0.0091(5) 0.0078(5)
C2 0.0212(6) 0.0182(6) 0.0197(6) 0.0077(5) 0.0038(5) 0.0077(4)
C7 0.0218(6) 0.0207(6) 0.0226(6) 0.0082(5) 0.0037(5) 0.0049(5)
C4A 0.0223(6) 0.0197(6) 0.0183(6) 0.0097(5) 0.0048(5) 0.0063(5)
C10 0.0240(6) 0.0209(6) 0.0201(6) 0.0092(5) 0.0032(5) 0.0056(5)
C8A 0.0267(6) 0.0198(6) 0.0204(6) 0.0076(5) 0.0068(5) 0.0030(5)
C11 0.0260(6) 0.0190(6) 0.0221(6) 0.0091(5) 0.0066(5) 0.0090(5)
C5 0.0217(6) 0.0173(6) 0.0205(6) 0.0062(5) 0.0025(5) 0.0076(4)
C16A 0.0217(6) 0.0202(6) 0.0196(6) 0.0078(5) 0.0069(5) 0.0047(5)
C27 0.0258(6) 0.0214(6) 0.0368(7) 0.0061(5) 0.0097(6) 0.0083(5)
C4 0.0209(6) 0.0149(5) 0.0203(6) 0.0054(5) 0.0016(5) 0.0066(4)
C15 0.0341(7) 0.0250(7) 0.0231(6) 0.0033(5) 0.0028(5) 0.0039(5)
C5A 0.0242(6) 0.0200(6) 0.0183(6) 0.0084(5) 0.0049(5) 0.0073(5)
C17A 0.0237(6) 0.0229(6) 0.0220(6) 0.0097(5) 0.0051(5) 0.0063(5)
C6 0.0252(6) 0.0162(6) 0.0197(6) 0.0083(5) 0.0066(5) 0.0047(4)
C21 0.0256(6) 0.0171(6) 0.0241(6) 0.0061(5) 0.0046(5) 0.0034(5)
C7A 0.0212(6) 0.0170(6) 0.0241(6) 0.0068(5) 0.0050(5) 0.0040(4)
C20A 0.0246(6) 0.0328(7) 0.0219(6) 0.0068(5) 0.0010(5) 0.0077(5)
C2A 0.0205(6) 0.0160(6) 0.0204(6) 0.0061(5) 0.0048(5) 0.0053(4)
C19 0.0412(8) 0.0207(6) 0.0227(6) 0.0027(5) 0.0117(6) 0.0009(5)
C17 0.0272(6) 0.0147(6) 0.0276(6) 0.0059(5) 0.0063(5) 0.0037(5)
C24 0.0333(7) 0.0180(6) 0.0236(6) 0.0063(5) -0.0019(5) 0.0050(5)
C18A 0.0312(7) 0.0205(6) 0.0270(7) 0.0075(5) 0.0081(5) 0.0071(5)
C16 0.0257(6) 0.0132(5) 0.0218(6) 0.0059(5) 0.0061(5) 0.0027(4)
C26A 0.0324(7) 0.0338(7) 0.0304(7) 0.0126(6) 0.0062(6) 0.0171(6)
C12 0.0306(6) 0.0172(6) 0.0205(6) 0.0059(5) 0.0069(5) 0.0047(5)
C12A 0.0296(7) 0.0274(7) 0.0223(6) 0.0109(5) 0.0007(5) 0.0049(5)
C10A 0.0236(6) 0.0224(6) 0.0237(6) 0.0075(5) 0.0041(5) 0.0092(5)
C18 0.0315(7) 0.0173(6) 0.0306(7) 0.0033(5) 0.0129(6) 0.0036(5)
C23 0.0271(6) 0.0207(6) 0.0220(6) 0.0094(5) 0.0037(5) 0.0076(5)
C19A 0.0294(7) 0.0239(6) 0.0228(6) 0.0015(5) 0.0041(5) 0.0025(5)
C22A 0.0240(6) 0.0249(6) 0.0167(6) 0.0048(5) 0.0035(5) 0.0093(5)
C27A 0.0258(6) 0.0277(7) 0.0255(6) 0.0093(5) 0.0052(5) 0.0103(5)
C13 0.0407(7) 0.0248(7) 0.0231(6) 0.0066(5) 0.0121(6) 0.0068(5)
C20 0.0348(7) 0.0217(6) 0.0217(6) 0.0067(5) 0.0021(5) 0.0012(5)
C14 0.0413(7) 0.0182(6) 0.0243(6) 0.0060(5) 0.0070(6) 0.0059(5)
C23A 0.0285(7) 0.0295(7) 0.0359(7) 0.0131(6) 0.0087(6) 0.0087(5)
C25A 0.0234(6) 0.0416(8) 0.0310(7) 0.0083(6) 0.0038(6) 0.0144(6)
C25 0.0243(6) 0.0214(6) 0.0453(8) 0.0102(6) 0.0006(6) -0.0002(5)
C14A 0.0318(7) 0.0448(8) 0.0333(7) 0.0213(7) 0.0013(6) 0.0146(6)
C15A 0.0473(9) 0.0697(11) 0.0361(8) 0.0367(8) 0.0157(7) 0.0279(8)
C24A 0.0246(7) 0.0376(8) 0.0429(8) 0.0121(7) 0.0087(6) 0.0056(6)
C26 0.0256(7) 0.0285(7) 0.0538(9) 0.0100(6) 0.0156(6) 0.0060(5)
C13A 0.0691(11) 0.0345(8) 0.0352(9) 0.0133(7) -0.0209(8) -0.0053(8)

loop_
_atom_type_symbol
_atom_type_description
_atom_type_scat_dispersion_real
_atom_type_scat_dispersion_imag
_atom_type_scat_source
C C 0.0181 0.0091 'International Tables Vol C Tables 4.2.6.8 and 6.1.1.4'
H H 0.0000 0.0000 'International Tables Vol C Tables 4.2.6.8 and 6.1.1.4'
N N 0.0311 0.0180 'International Tables Vol C Tables 4.2.6.8 and 6.1.1.4'

loop_
_geom_angle_atom_site_label_1
_geom_angle_atom_site_label_2
_geom_angle_atom_site_label_3
_geom_angle
C2 N1 C5 106.46(10)
C4A N3A C2A 105.85(9)
C5A N1A C2A 105.92(9)
C2 N3 C4 106.62(9)
C2 N3 C2A 129.25(9)
C4 N3 C2A 123.07(9)
C8 C9 C12 119.59(10)
C10 C9 C8 117.00(11)
C10 C9 C12 123.40(11)
C16A C21A H21A 120.0
C20A C21A H21A 120.0
C20A C21A C16A 119.93(11)
C8A C9A C12A 121.99(11)
C8A C9A C10A 117.07(11)
C10A C9A C12A 120.88(11)
C27 C22 C5 118.43(11)
C27 C22 C23 118.21(11)
C23 C22 C5 123.35(11)
C6A C11A H11A 119.7
C10A C11A H11A 119.7
C10A C11A C6A 120.51(11)
C11A C6A C2A 117.46(10)
C7A C6A C11A 119.03(11)
C7A C6A C2A 123.51(10)
C9 C8 H8 119.2
C7 C8 C9 121.65(11)
C7 C8 H8 119.2
N1 C2 N3 111.11(10)
N1 C2 C6 121.56(10)
N3 C2 C6 127.31(10)
C8 C7 H7 119.6
C8 C7 C6 120.77(11)
C6 C7 H7 119.6
N3A C4A C16A 122.18(10)
N3A C4A C5A 109.63(10)
C16A C4A C5A 128.07(10)
C9 C10 H10 119.2
C11 C10 C9 121.59(11)
C11 C10 H10 119.2
C9A C8A H8A 119.1
C7A C8A C9A 121.86(11)
C7A C8A H8A 119.1
C10 C11 H11 119.6
C6 C11 C10 120.81(11)
C6 C11 H11 119.6
N1 C5 C22 119.39(10)
C4 C5 N1 110.16(10)
C4 C5 C22 130.40(11)
C21A C16A C4A 121.22(11)
C17A C16A C21A 119.29(11)
C17A C16A C4A 119.28(10)
C22 C27 H27 119.5
C26 C27 C22 121.07(12)
C26 C27 H27 119.5
N3 C4 C16 124.04(10)
C5 C4 N3 105.65(10)
C5 C4 C16 130.22(10)
H15A C15 H15B 109.5
H15A C15 H15C 109.5
H15B C15 H15C 109.5
C12 C15 H15A 109.5
C12 C15 H15B 109.5
C12 C15 H15C 109.5
N1A C5A C4A 109.99(10)
N1A C5A C22A 122.51(10)
C22A C5A C4A 127.41(10)
C16A C17A H17A 119.7
C18A C17A C16A 120.62(11)
C18A C17A H17A 119.7
C7 C6 C2 118.50(10)
C11 C6 C2 123.25(10)
C11 C6 C7 118.15(11)
C16 C21 H21 119.7
C20 C21 H21 119.7
C20 C21 C16 120.63(11)
C6A C7A C8A 119.96(11)
C6A C7A H7A 120.0
C8A C7A H7A 120.0
C21A C20A H20A 119.9
C21A C20A C19A 120.23(12)
C19A C20A H20A 119.9
N3A C2A N3 109.78(9)
N3A C2A C6A 107.00(9)
N1A C2A N3A 108.53(9)
N1A C2A N3 108.23(9)
N1A C2A C6A 113.74(9)
N3 C2A C6A 109.51(9)
C18 C19 H19 120.1
C18 C19 C20 119.77(12)
C20 C19 H19 120.1
C16 C17 H17 119.8
C18 C17 H17 119.8
C18 C17 C16 120.31(12)
C23 C24 H24 119.7
C25 C24 H24 119.7
C25 C24 C23 120.69(12)
C17A C18A H18A 120.2
C17A C18A C19A 119.67(11)
C19A C18A H18A 120.2
C21 C16 C4 118.90(10)
C17 C16 C4 122.18(11)
C17 C16 C21 118.90(11)
C27A C26A H26A 119.7
C25A C26A H26A 119.7
C25A C26A C27A 120.58(13)
C9 C12 C13 108.31(10)
C9 C12 C14 110.10(10)
C15 C12 C9 112.43(10)
C15 C12 C13 108.40(10)
C15 C12 C14 107.89(10)
C14 C12 C13 109.68(10)
C14A C12A C9A 111.35(10)
C15A C12A C9A 111.30(11)
C15A C12A C14A 107.05(11)
C15A C12A C13A 110.45(13)
C13A C12A C9A 108.27(11)
C13A C12A C14A 108.39(12)
C9A C10A H10A 119.2
C11A C10A C9A 121.56(11)
C11A C10A H10A 119.2
C19 C18 C17 120.41(12)
C19 C18 H18 119.8
C17 C18 H18 119.8
C22 C23 H23 119.8
C24 C23 C22 120.37(12)
C24 C23 H23 119.8
C20A C19A C18A 120.26(11)
C20A C19A H19A 119.9
C18A C19A H19A 119.9
C27A C22A C5A 118.11(11)
C27A C22A C23A 119.41(11)
C23A C22A C5A 122.47(11)
C26A C27A C22A 120.04(12)
C26A C27A H27A 120.0
C22A C27A H27A 120.0
C12 C13 H13A 109.5
C12 C13 H13B 109.5
C12 C13 H13C 109.5
H13A C13 H13B 109.5
H13A C13 H13C 109.5
H13B C13 H13C 109.5
C21 C20 C19 119.97(12)
C21 C20 H20 120.0
C19 C20 H20 120.0
C12 C14 H14A 109.5
C12 C14 H14B 109.5
C12 C14 H14C 109.5
H14A C14 H14B 109.5
H14A C14 H14C 109.5
H14B C14 H14C 109.5
C22A C23A H23A 119.9
C24A C23A C22A 120.10(13)
C24A C23A H23A 119.9
C26A C25A H25A 120.1
C26A C25A C24A 119.73(12)
C24A C25A H25A 120.1
C24 C25 H25 120.3
C24 C25 C26 119.36(12)
C26 C25 H25 120.3
C12A C14A H14D 109.5
C12A C14A H14E 109.5
C12A C14A H14F 109.5
H14D C14A H14E 109.5
H14D C14A H14F 109.5
H14E C14A H14F 109.5
C12A C15A H15D 109.5
C12A C15A H15E 109.5
C12A C15A H15F 109.5
H15D C15A H15E 109.5
H15D C15A H15F 109.5
H15E C15A H15F 109.5
C23A C24A C25A 120.12(13)
C23A C24A H24A 119.9
C25A C24A H24A 119.9
C27 C26 C25 120.24(13)
C27 C26 H26 119.9
C25 C26 H26 119.9
C12A C13A H13D 109.5
C12A C13A H13E 109.5
C12A C13A H13F 109.5
H13D C13A H13E 109.5
H13D C13A H13F 109.5
H13E C13A H13F 109.5

loop_
_geom_bond_atom_site_label_1
_geom_bond_atom_site_label_2
_geom_bond_distance
N1 C2 1.3158(15)
N1 C5 1.3870(15)
N3A C4A 1.2865(15)
N3A C2A 1.4689(14)
N1A C5A 1.2810(15)
N1A C2A 1.4677(15)
N3 C2 1.3828(15)
N3 C4 1.4005(14)
N3 C2A 1.4823(15)
C9 C8 1.3988(17)
C9 C10 1.3942(16)
C9 C12 1.5339(16)
C21A H21A 0.9500
C21A C16A 1.3970(17)
C21A C20A 1.3847(18)
C9A C8A 1.3937(17)
C9A C12A 1.5374(16)
C9A C10A 1.3946(17)
C22 C5 1.4776(16)
C22 C27 1.3889(18)
C22 C23 1.4016(17)
C11A H11A 0.9500
C11A C6A 1.3897(17)
C11A C10A 1.3834(17)
C6A C7A 1.3842(17)
C6A C2A 1.5272(16)
C8 H8 0.9500
C8 C7 1.3834(17)
C2 C6 1.4825(16)
C7 H7 0.9500
C7 C6 1.3945(16)
C4A C16A 1.4710(16)
C4A C5A 1.5128(16)
C10 H10 0.9500
C10 C11 1.3894(17)
C8A H8A 0.9500
C8A C7A 1.3917(17)
C11 H11 0.9500
C11 C6 1.3886(17)
C5 C4 1.3698(17)
C16A C17A 1.3969(16)
C27 H27 0.9500
C27 C26 1.3868(18)
C4 C16 1.4838(16)
C15 H15A 0.9800
C15 H15B 0.9800
C15 H15C 0.9800
C15 C12 1.5275(18)
C5A C22A 1.4766(17)
C17A H17A 0.9500
C17A C18A 1.3820(17)
C21 H21 0.9500
C21 C16 1.3974(17)
C21 C20 1.3844(18)
C7A H7A 0.9500
C20A H20A 0.9500
C20A C19A 1.3877(18)
C19 H19 0.9500
C19 C18 1.384(2)
C19 C20 1.3880(19)
C17 H17 0.9500
C17 C16 1.3917(17)
C17 C18 1.3867(18)
C24 H24 0.9500
C24 C23 1.3907(17)
C24 C25 1.378(2)
C18A H18A 0.9500
C18A C19A 1.3881(19)
C26A H26A 0.9500
C26A C27A 1.3824(18)
C26A C25A 1.379(2)
C12 C13 1.5389(17)
C12 C14 1.5376(17)
C12A C14A 1.5315(19)
C12A C15A 1.5287(19)
C12A C13A 1.5287(19)
C10A H10A 0.9500
C18 H18 0.9500
C23 H23 0.9500
C19A H19A 0.9500
C22A C27A 1.3912(18)
C22A C23A 1.3935(18)
C27A H27A 0.9500
C13 H13A 0.9800
C13 H13B 0.9800
C13 H13C 0.9800
C20 H20 0.9500
C14 H14A 0.9800
C14 H14B 0.9800
C14 H14C 0.9800
C23A H23A 0.9500
C23A C24A 1.3851(19)
C25A H25A 0.9500
C25A C24A 1.388(2)
C25 H25 0.9500
C25 C26 1.388(2)
C14A H14D 0.9800
C14A H14E 0.9800
C14A H14F 0.9800
C15A H15D 0.9800
C15A H15E 0.9800
C15A H15F 0.9800
C24A H24A 0.9500
C26 H26 0.9500
C13A H13D 0.9800
C13A H13E 0.9800
C13A H13F 0.9800

loop_
_smtbx_masks_void_nr
_smtbx_masks_void_average_x
_smtbx_masks_void_average_y
_smtbx_masks_void_average_z
_smtbx_masks_void_volume
_smtbx_masks_void_count_electrons
1 0.200 0.100 0.160 7.2 0.1
2 0.500 0.500 0.500 127.5 18.4
3 0.800 0.900 0.840 7.2 0.1
